data_8101800
loop_
_publ_author_name
'K. Gholivand'
'M. Pourayoubi'
'Z. Shariatinia'
'S. Molani'

_publ_section_title
;
Crystal structure of tert-butylammonium trifluoroacetyl-N-(tert-butylamino)
dioxophosphate acetonitrile solvate hydrate (1:0.333:0.333), (C~4~H~9~NH~3~)
[(F~3~C~2~ONH)(C~4~H~9~NH)PO~2~)] &#x00B7; 0.333CH~3~CN &#x00B7; 0.333H~2~O
;
_journal_issue 3
_journal_name_full 'Zeitschrift f\"ur Kristallographie - New Crystal Structures'
_journal_page_first 387
_journal_page_last 389
_journal_volume 220
_journal_year 2005
_chemical_formula_moiety 'C6 H11 F3 N2 O3 P 1-, C4 H12 N 1+, 0.33(H2 O), 0.33(C2 H3 N)'
_chemical_formula_structural
;
(C4H9NH3)[(F3CONH)(C4H9NH)PO2)] &#x00B7; 0.333 CH3CN &#x00B7; 0.333 H2O
;
_chemical_formula_sum 'C10.67 H24.67 F3 N3.33 O3.33 P'
_chemical_formula_weight 340.97
_chemical_name_systematic
; 
tert-butylammonium trifluoroacetyl-N-(tert-butylamino)dioxophosphate 
acetronitrile solvate hydrate (1 : 0.333 : 0.333)
;
_space_group_IT_number 2
_symmetry_cell_setting triclinic
_symmetry_space_group_name_Hall '-P 1'
_symmetry_space_group_name_H-M 'P -1'
_atom_sites_solution_hydrogens mixed
_atom_sites_solution_primary direct
_atom_sites_solution_secondary difmap
_audit_creation_method SHELXL-97
_cell_angle_alpha 65.120(5)
_cell_angle_beta 86.867(5)
_cell_angle_gamma 78.073(5)
_cell_formula_units_Z 6
_cell_length_a 10.523(3)
_cell_length_b 16.082(5)
_cell_length_c 17.382(5)
_cell_measurement_reflns_used 4792
_cell_measurement_temperature 120(2)
_cell_measurement_theta_max 26.0
_cell_measurement_theta_min 2.2
_cell_volume 2609.2(13)
_computing_cell_refinement 'SAINTPlus (Bruker, 1998a)'
_computing_data_collection 'SMART (Bruker, 1998b)'
_computing_data_reduction 'SAINTPlus (Bruker, 1998a)'
_computing_molecular_graphics 'SHELXTL ver. 5.1 (Sheldrick, 1998)'
_computing_publication_material 'SHELXTL ver. 5.1 (Sheldrick, 1998)'
_computing_structure_refinement 'SHELXTL ver. 5.1 (Sheldrick, 1998)'
_computing_structure_solution 'SHELXTL ver. 5.1 (Sheldrick, 1998)'
_diffrn_ambient_temperature 120(2)
_diffrn_measured_fraction_theta_full 0.975
_diffrn_measured_fraction_theta_max 0.975
_diffrn_measurement_device_type 'Bruker SMART 1000 CCD'
_diffrn_measurement_method phi/omega
_diffrn_radiation_monochromator graphite
_diffrn_radiation_source 'normal-focus sealed tube'
_diffrn_radiation_type MoK\a
_diffrn_radiation_wavelength 0.71073
_diffrn_reflns_av_R_equivalents 0.0560
_diffrn_reflns_av_sigmaI/netI 0.0859
_diffrn_reflns_limit_h_max 12
_diffrn_reflns_limit_h_min -12
_diffrn_reflns_limit_k_max 19
_diffrn_reflns_limit_k_min -19
_diffrn_reflns_limit_l_max 21
_diffrn_reflns_limit_l_min -21
_diffrn_reflns_number 21211
_diffrn_reflns_theta_full 26.12
_diffrn_reflns_theta_max 26.12
_diffrn_reflns_theta_min 1.43
_exptl_absorpt_coefficient_mu 0.201
_exptl_absorpt_correction_type none
_exptl_crystal_colour colorless
_exptl_crystal_density_diffrn 1.302
_exptl_crystal_density_method 'not measured'
_exptl_crystal_description prism
_exptl_crystal_F_000 1084
_exptl_crystal_size_max 0.45
_exptl_crystal_size_mid 0.15
_exptl_crystal_size_min 0.10
_refine_diff_density_max 0.458
_refine_diff_density_min -0.394
_refine_diff_density_rms 0.072
_refine_ls_extinction_method none
_refine_ls_goodness_of_fit_ref 0.994
_refine_ls_hydrogen_treatment constr
_refine_ls_matrix_type full
_refine_ls_number_parameters 605
_refine_ls_number_reflns 10129
_refine_ls_number_restraints 6
_refine_ls_restrained_S_all 0.996
_refine_ls_R_factor_all 0.1156
_refine_ls_R_factor_gt 0.0624
_refine_ls_shift/su_max 0.000
_refine_ls_shift/su_mean 0.000
_refine_ls_structure_factor_coef Fsqd
_refine_ls_weighting_details 'calc w=1/[\s^2^(Fo^2^)+(0.0540P)^2^+1.5700P] where P=(Fo^2^+2Fc^2^)/3'
_refine_ls_weighting_scheme calc
_refine_ls_wR_factor_gt 0.1310
_refine_ls_wR_factor_ref 0.1485
_reflns_number_gt 5713
_reflns_number_total 10129
_reflns_threshold_expression >2sigma(I)
_cod_data_source_file 1267-1559.cff
_cod_data_source_block cftm
_cod_depositor_comments
;
The following automatic conversions were performed:
'_symmetry_cell_setting' value 'Triclinic' changed to 'triclinic'
according to '/home/saulius/struct/CIF-dictionaries/cif_core.dic'
dictionary named 'cif_core.dic' version 2.4.1 from 2010-06-29.

Automatic conversion script
Id: cif_fix_enum 1555 2011-01-17 13:19:09Z saulius 

The following automatic conversions were performed:

'_atom_sites_solution_hydrogens' value 'geom and difmap' was changed
to 'mixed'.

Automatic conversion script
Id: cif_fix_values 6452 2018-10-05 10:23:21Z andrius 
;
_cod_original_cell_volume 2609.3(13)
_cod_database_code 8101800

loop_
_symmetry_equiv_pos_as_xyz
'x, y, z'
'-x, -y, -z'

loop_
_atom_site_label
_atom_site_type_symbol
_atom_site_fract_x
_atom_site_fract_y
_atom_site_fract_z
_atom_site_U_iso_or_equiv
_atom_site_adp_type
_atom_site_occupancy
_atom_site_symmetry_multiplicity
_atom_site_Wyckoff_symbol
_atom_site_calc_flag
_atom_site_refinement_flags
_atom_site_disorder_assembly
_atom_site_disorder_group
P1A P 0.64659(8) 0.17137(6) 0.12316(5) 0.0289(2) Uani 1 2 i d . . .
F1A F 0.2654(2) 0.11791(16) 0.00105(14) 0.0565(6) Uani 1 2 i d . . .
F2A F 0.4344(2) 0.10788(18) -0.06887(15) 0.0658(7) Uani 1 2 i d . . .
F3A F 0.3419(2) 0.23857(15) -0.07056(13) 0.0518(6) Uani 1 2 i d . . .
O1A O 0.5666(2) 0.17304(16) 0.19521(13) 0.0343(5) Uani 1 2 i d . . .
O2A O 0.7182(2) 0.24651(15) 0.07678(14) 0.0333(5) Uani 1 2 i d . . .
O3A O 0.4462(2) 0.05878(17) 0.11985(14) 0.0387(6) Uani 1 2 i d . . .
N1A N 0.5385(3) 0.18311(19) 0.04509(16) 0.0307(6) Uani 1 2 i d . . .
H1AA H 0.5372 0.2304 -0.0049 0.037 Uiso 1 2 i calc R . .
N2A N 0.7406(3) 0.06826(18) 0.15463(16) 0.0309(6) Uani 1 2 i d . . .
H2AA H 0.7234 0.0252 0.2035 0.037 Uiso 1 2 i calc R . .
C1A C 0.4585(3) 0.1264(2) 0.0554(2) 0.0316(8) Uani 1 2 i d . . .
C2A C 0.3740(3) 0.1480(2) -0.0217(2) 0.0349(8) Uani 1 2 i d . . .
C3A C 0.8517(3) 0.0396(2) 0.1096(2) 0.0339(8) Uani 1 2 i d . . .
C4A C 0.8870(4) -0.0663(2) 0.1530(2) 0.0409(9) Uani 1 2 i d . . .
H4AA H 0.8115 -0.0922 0.1507 0.061 Uiso 1 2 i calc R . .
H4AB H 0.9132 -0.0862 0.2124 0.061 Uiso 1 2 i calc R . .
H4AC H 0.9591 -0.0891 0.1241 0.061 Uiso 1 2 i calc R . .
C5A C 0.9654(3) 0.0816(3) 0.1170(2) 0.0402(9) Uani 1 2 i d . . .
H5AA H 0.9386 0.1499 0.0936 0.060 Uiso 1 2 i calc R . .
H5AB H 1.0383 0.0645 0.0854 0.060 Uiso 1 2 i calc R . .
H5AC H 0.9924 0.0573 0.1769 0.060 Uiso 1 2 i calc R . .
C6A C 0.8149(4) 0.0699(3) 0.0173(2) 0.0415(9) Uani 1 2 i d . . .
H6AA H 0.7903 0.1383 -0.0108 0.062 Uiso 1 2 i calc R . .
H6AB H 0.7414 0.0428 0.0137 0.062 Uiso 1 2 i calc R . .
H6AC H 0.8892 0.0482 -0.0108 0.062 Uiso 1 2 i calc R . .
P1B P 0.31583(8) 0.50589(6) 0.17606(5) 0.0304(2) Uani 1 2 i d . . .
F1B F 0.5228(3) 0.71542(16) 0.25523(17) 0.0771(8) Uani 1 2 i d . . .
F2B F 0.6587(2) 0.59989(19) 0.25499(16) 0.0659(7) Uani 1 2 i d . . .
F3B F 0.5148(3) 0.57904(19) 0.34600(14) 0.0710(8) Uani 1 2 i d . . .
O1B O 0.3965(2) 0.49142(15) 0.10861(14) 0.0346(5) Uani 1 2 i d . . .
O2B O 0.2712(2) 0.42549(15) 0.24294(14) 0.0358(6) Uani 1 2 i d . . .
O3B O 0.4193(2) 0.68554(16) 0.13633(14) 0.0379(6) Uani 1 2 i d . . .
N1B N 0.4130(3) 0.53756(19) 0.23200(17) 0.0326(7) Uani 1 2 i d . . .
H1BA H 0.4411 0.4957 0.2832 0.039 Uiso 1 2 i calc R . .
N2B N 0.1969(3) 0.59477(19) 0.13106(17) 0.0331(7) Uani 1 2 i d . . .
H2BA H 0.2032 0.6280 0.0763 0.040 Uiso 1 2 i calc R . .
C1B C 0.4487(3) 0.6195(3) 0.2044(2) 0.0336(8) Uani 1 2 i d . . .
C2B C 0.5359(4) 0.6291(3) 0.2665(2) 0.0391(9) Uani 1 2 i d . . .
C3B C 0.0801(3) 0.6271(2) 0.1697(2) 0.0355(8) Uani 1 2 i d . . .
C4B C -0.0014(4) 0.7090(3) 0.0974(3) 0.0554(11) Uani 1 2 i d . . .
H4BA H -0.0237 0.6882 0.0553 0.083 Uiso 1 2 i calc R . .
H4BB H 0.0482 0.7587 0.0706 0.083 Uiso 1 2 i calc R . .
H4BC H -0.0812 0.7330 0.1196 0.083 Uiso 1 2 i calc R . .
C5B C 0.1151(4) 0.6608(3) 0.2344(3) 0.0591(12) Uani 1 2 i d . . .
H5BA H 0.1674 0.6083 0.2814 0.089 Uiso 1 2 i calc R . .
H5BB H 0.0353 0.6855 0.2562 0.089 Uiso 1 2 i calc R . .
H5BC H 0.1650 0.7102 0.2071 0.089 Uiso 1 2 i calc R . .
C6B C 0.0025(4) 0.5518(3) 0.2095(3) 0.0492(10) Uani 1 2 i d . . .
H6BA H -0.0191 0.5313 0.1670 0.074 Uiso 1 2 i calc R . .
H6BB H -0.0777 0.5764 0.2310 0.074 Uiso 1 2 i calc R . .
H6BC H 0.0537 0.4986 0.2566 0.074 Uiso 1 2 i calc R . .
P1C P 0.42030(9) 0.20025(6) 0.48562(6) 0.0348(2) Uani 1 2 i d . . .
F1C F 0.7566(3) 0.4028(2) 0.39904(18) 0.0973(11) Uani 1 2 i d . . .
F2C F 0.8089(3) 0.2646(2) 0.4888(2) 0.0951(10) Uani 1 2 i d . . .
F3C F 0.6947(3) 0.3629(3) 0.5235(2) 0.1140(12) Uani 1 2 i d . . .
O1C O 0.4478(2) 0.16916(16) 0.41635(14) 0.0381(6) Uani 1 2 i d . . .
O2C O 0.4079(2) 0.12906(17) 0.57209(14) 0.0425(6) Uani 1 2 i d . . .
O3C O 0.5397(2) 0.36435(17) 0.36857(15) 0.0464(7) Uani 1 2 i d . . .
N1C N 0.5530(3) 0.2414(2) 0.49664(17) 0.0361(7) Uani 1 2 i d . . .
H1CA H 0.5984 0.2115 0.5450 0.043 Uiso 1 2 i calc R . .
N2C N 0.2967(3) 0.2875(2) 0.45457(18) 0.0373(7) Uani 1 2 i d . A .
H2CA H 0.2676 0.3060 0.4023 0.045 Uiso 1 2 i calc R . .
C1C C 0.5921(4) 0.3147(3) 0.4377(2) 0.0399(9) Uani 1 2 i d . . .
C2C C 0.7137(4) 0.3379(3) 0.4612(3) 0.0516(11) Uani 1 2 i d . . .
C3C C 0.2259(4) 0.3404(2) 0.5008(2) 0.0451(10) Uani 1 2 i d D . .
C4C C 0.0861(6) 0.3650(7) 0.4736(7) 0.078(3) Uani 0.63 2 i d PD A 1
H4CA H 0.0770 0.4014 0.4120 0.117 Uiso 0.63 2 i calc PR A 1
H4CB H 0.0364 0.4022 0.5018 0.117 Uiso 0.63 2 i calc PR A 1
H4CC H 0.0531 0.3075 0.4892 0.117 Uiso 0.63 2 i calc PR A 1
C5C C 0.2778(8) 0.4302(5) 0.4719(6) 0.076(2) Uani 0.63 2 i d PD A 1
H5CA H 0.2698 0.4631 0.4099 0.113 Uiso 0.63 2 i calc PR A 1
H5CB H 0.3694 0.4148 0.4902 0.113 Uiso 0.63 2 i calc PR A 1
H5CC H 0.2276 0.4704 0.4970 0.113 Uiso 0.63 2 i calc PR A 1
C6C C 0.2470(8) 0.2905(5) 0.5955(3) 0.062(2) Uani 0.63 2 i d PD A 1
H6CA H 0.3402 0.2752 0.6100 0.093 Uiso 0.63 2 i calc PR A 1
H6CB H 0.2132 0.2327 0.6166 0.093 Uiso 0.63 2 i calc PR A 1
H6CC H 0.2015 0.3310 0.6218 0.093 Uiso 0.63 2 i calc PR A 1
C4C' C 0.1272(13) 0.4202(9) 0.4405(8) 0.076(5) Uani 0.37 2 i d PD A 2
H4CD H 0.1718 0.4673 0.3993 0.114 Uiso 0.37 2 i calc PR A 2
H4CE H 0.0680 0.4486 0.4724 0.114 Uiso 0.37 2 i calc PR A 2
H4CF H 0.0776 0.3968 0.4106 0.114 Uiso 0.37 2 i calc PR A 2
C5C' C 0.3115(11) 0.3620(11) 0.5531(9) 0.072(4) Uani 0.37 2 i d PD A 2
H5CD H 0.3645 0.4054 0.5157 0.107 Uiso 0.37 2 i calc PR A 2
H5CE H 0.3685 0.3040 0.5912 0.107 Uiso 0.37 2 i calc PR A 2
H5CF H 0.2576 0.3907 0.5868 0.107 Uiso 0.37 2 i calc PR A 2
C6C' C 0.1408(12) 0.2783(8) 0.5629(8) 0.076(4) Uani 0.37 2 i d PD A 2
H6CD H 0.0801 0.2642 0.5315 0.114 Uiso 0.37 2 i calc PR A 2
H6CE H 0.0918 0.3109 0.5952 0.114 Uiso 0.37 2 i calc PR A 2
H6CF H 0.1957 0.2199 0.6020 0.114 Uiso 0.37 2 i calc PR A 2
N3A N 0.3574(3) 0.57837(19) -0.06546(16) 0.0310(6) Uani 1 2 i d . . .
H3AA H 0.3328 0.6408 -0.0793 0.046 Uiso 1 2 i calc R . .
H3AB H 0.4346 0.5671 -0.0892 0.046 Uiso 1 2 i calc R . .
H3AC H 0.3664 0.5463 -0.0080 0.046 Uiso 1 2 i calc R . .
C7A C 0.2566(3) 0.5472(2) -0.0980(2) 0.0321(8) Uani 1 2 i d . . .
C8A C 0.2528(4) 0.5972(3) -0.1935(2) 0.0425(9) Uani 1 2 i d . . .
H8AA H 0.3387 0.5818 -0.2145 0.064 Uiso 1 2 i calc R . .
H8AB H 0.2287 0.6650 -0.2106 0.064 Uiso 1 2 i calc R . .
H8AC H 0.1886 0.5775 -0.2173 0.064 Uiso 1 2 i calc R . .
C9A C 0.1284(3) 0.5730(3) -0.0618(2) 0.0437(9) Uani 1 2 i d . . .
H9AA H 0.1365 0.5436 0.0004 0.065 Uiso 1 2 i calc R . .
H9AB H 0.0608 0.5511 -0.0805 0.065 Uiso 1 2 i calc R . .
H9AC H 0.1047 0.6412 -0.0817 0.065 Uiso 1 2 i calc R . .
C10A C 0.2981(4) 0.4422(2) -0.0681(2) 0.0419(9) Uani 1 2 i d . . .
H10A H 0.3836 0.4275 -0.0900 0.063 Uiso 1 2 i calc R . .
H10B H 0.2345 0.4192 -0.0891 0.063 Uiso 1 2 i calc R . .
H10C H 0.3031 0.4121 -0.0060 0.063 Uiso 1 2 i calc R . .
N3B N 0.3441(3) 0.24751(18) 0.25506(17) 0.0312(6) Uani 1 2 i d . . .
H3BA H 0.4114 0.2338 0.2243 0.047 Uiso 1 2 i calc R . .
H3BB H 0.3676 0.2179 0.3112 0.047 Uiso 1 2 i calc R . .
H3BC H 0.3237 0.3104 0.2392 0.047 Uiso 1 2 i calc R . .
C7B C 0.2289(3) 0.2154(2) 0.2394(2) 0.0339(8) Uani 1 2 i d . . .
C8B C 0.1979(4) 0.2629(3) 0.1451(2) 0.0460(10) Uani 1 2 i d . . .
H8BA H 0.2729 0.2458 0.1149 0.069 Uiso 1 2 i calc R . .
H8BB H 0.1779 0.3310 0.1265 0.069 Uiso 1 2 i calc R . .
H8BC H 0.1227 0.2430 0.1325 0.069 Uiso 1 2 i calc R . .
C9B C 0.1183(4) 0.2453(3) 0.2880(2) 0.0470(10) Uani 1 2 i d . . .
H9BA H 0.1394 0.2119 0.3490 0.070 Uiso 1 2 i calc R . .
H9BB H 0.0383 0.2306 0.2752 0.070 Uiso 1 2 i calc R . .
H9BC H 0.1056 0.3129 0.2712 0.070 Uiso 1 2 i calc R . .
C10B C 0.2642(4) 0.1112(2) 0.2694(2) 0.0447(9) Uani 1 2 i d . . .
H10D H 0.3391 0.0950 0.2387 0.067 Uiso 1 2 i calc R . .
H10E H 0.1903 0.0886 0.2588 0.067 Uiso 1 2 i calc R . .
H10F H 0.2863 0.0819 0.3303 0.067 Uiso 1 2 i calc R . .
N3C N 0.3671(3) -0.05061(19) 0.63024(16) 0.0334(7) Uani 1 2 i d . . .
H3CA H 0.4268 -0.0834 0.6081 0.050 Uiso 1 2 i calc R . .
H3CB H 0.3743 -0.0795 0.6879 0.050 Uiso 1 2 i calc R . .
H3CC H 0.3815 0.0085 0.6121 0.050 Uiso 1 2 i calc R . .
C7C C 0.2328(3) -0.0464(3) 0.6015(2) 0.0389(9) Uani 1 2 i d . . .
C8C C 0.2345(4) -0.0118(3) 0.5061(2) 0.0468(10) Uani 1 2 i d . . .
H8CA H 0.1473 -0.0043 0.4839 0.070 Uiso 1 2 i calc R . .
H8CB H 0.2957 -0.0572 0.4913 0.070 Uiso 1 2 i calc R . .
H8CC H 0.2617 0.0486 0.4812 0.070 Uiso 1 2 i calc R . .
C9C C 0.1386(4) 0.0203(3) 0.6273(3) 0.0552(11) Uani 1 2 i d . . .
H9CA H 0.1444 -0.0015 0.6890 0.083 Uiso 1 2 i calc R . .
H9CB H 0.0501 0.0234 0.6098 0.083 Uiso 1 2 i calc R . .
H9CC H 0.1596 0.0827 0.5997 0.083 Uiso 1 2 i calc R . .
C10C C 0.2072(4) -0.1438(3) 0.6444(2) 0.0549(11) Uani 1 2 i d . . .
H10G H 0.2052 -0.1630 0.7059 0.082 Uiso 1 2 i calc R . .
H10H H 0.2763 -0.1870 0.6318 0.082 Uiso 1 2 i calc R . .
H10I H 0.1233 -0.1452 0.6236 0.082 Uiso 1 2 i calc R . .
O1S O 0.3893(3) 0.0814(2) 0.74187(17) 0.0610(8) Uani 1 2 i d . . .
H1SA H 0.4643 0.0331 0.7835 0.073 Uiso 1 2 i d R . .
H1SB H 0.4310 0.0862 0.6827 0.073 Uiso 1 2 i d R . .
N1S N 0.6966(4) 0.1356(3) 0.6629(2) 0.0698(11) Uani 1 2 i d . . .
C1S C 0.7061(4) 0.1247(3) 0.7311(3) 0.0482(10) Uani 1 2 i d . . .
C2S C 0.7189(4) 0.1091(3) 0.8183(2) 0.0464(10) Uani 1 2 i d . . .
H2SA H 0.6705 0.1638 0.8260 0.070 Uiso 1 2 i calc R . .
H2SB H 0.8109 0.0989 0.8336 0.070 Uiso 1 2 i calc R . .
H2SC H 0.6842 0.0538 0.8547 0.070 Uiso 1 2 i calc R . .

loop_
_atom_site_aniso_label
_atom_site_aniso_U_11
_atom_site_aniso_U_22
_atom_site_aniso_U_33
_atom_site_aniso_U_23
_atom_site_aniso_U_13
_atom_site_aniso_U_12
P1A 0.0291(5) 0.0258(5) 0.0304(5) -0.0101(4) -0.0016(4) -0.0057(4)
F1A 0.0506(14) 0.0550(15) 0.0547(14) -0.0043(11) -0.0136(11) -0.0284(12)
F2A 0.0673(16) 0.0791(18) 0.0574(15) -0.0436(14) -0.0175(12) 0.0096(14)
F3A 0.0501(13) 0.0377(13) 0.0522(13) 0.0006(10) -0.0197(10) -0.0138(11)
O1A 0.0328(13) 0.0351(14) 0.0332(12) -0.0133(11) -0.0027(10) -0.0038(11)
O2A 0.0307(13) 0.0268(13) 0.0397(13) -0.0106(11) -0.0029(10) -0.0064(11)
O3A 0.0473(15) 0.0326(14) 0.0318(13) -0.0056(12) -0.0011(11) -0.0158(12)
N1A 0.0320(16) 0.0262(15) 0.0286(14) -0.0057(12) -0.0019(12) -0.0067(13)
N2A 0.0353(16) 0.0260(15) 0.0242(14) -0.0041(12) -0.0005(12) -0.0044(13)
C1A 0.0311(19) 0.0264(19) 0.036(2) -0.0128(17) 0.0005(15) -0.0045(16)
C2A 0.035(2) 0.031(2) 0.0363(19) -0.0101(17) -0.0046(16) -0.0080(17)
C3A 0.036(2) 0.0298(19) 0.0326(18) -0.0114(16) 0.0027(15) -0.0035(16)
C4A 0.042(2) 0.032(2) 0.042(2) -0.0121(17) -0.0011(17) -0.0010(17)
C5A 0.036(2) 0.038(2) 0.042(2) -0.0124(17) 0.0015(16) -0.0061(17)
C6A 0.043(2) 0.044(2) 0.0330(19) -0.0158(17) 0.0027(16) -0.0015(19)
P1B 0.0283(5) 0.0272(5) 0.0340(5) -0.0106(4) -0.0024(4) -0.0058(4)
F1B 0.105(2) 0.0393(14) 0.0897(19) -0.0277(13) -0.0509(16) -0.0053(14)
F2B 0.0403(14) 0.0880(19) 0.0764(17) -0.0410(15) -0.0118(12) -0.0099(13)
F3B 0.0934(19) 0.091(2) 0.0385(13) -0.0201(13) -0.0018(12) -0.0535(16)
O1B 0.0314(13) 0.0317(13) 0.0360(13) -0.0112(11) -0.0057(10) -0.0015(11)
O2B 0.0342(13) 0.0264(13) 0.0426(14) -0.0086(11) 0.0015(11) -0.0101(11)
O3B 0.0389(14) 0.0295(14) 0.0349(13) -0.0008(11) -0.0039(11) -0.0115(11)
N1B 0.0367(16) 0.0284(16) 0.0299(15) -0.0078(13) -0.0058(12) -0.0085(13)
N2B 0.0377(17) 0.0306(16) 0.0290(14) -0.0088(13) 0.0007(12) -0.0108(14)
C1B 0.0299(19) 0.033(2) 0.039(2) -0.0156(17) -0.0033(15) -0.0056(17)
C2B 0.041(2) 0.036(2) 0.042(2) -0.0154(18) -0.0063(17) -0.0084(18)
C3B 0.032(2) 0.0283(19) 0.045(2) -0.0136(17) 0.0020(16) -0.0083(16)
C4B 0.044(2) 0.046(3) 0.058(3) -0.010(2) 0.002(2) 0.004(2)
C5B 0.041(2) 0.077(3) 0.079(3) -0.052(3) 0.009(2) -0.011(2)
C6B 0.035(2) 0.044(2) 0.065(3) -0.020(2) 0.0044(19) -0.0087(19)
P1C 0.0419(6) 0.0289(5) 0.0319(5) -0.0098(4) -0.0013(4) -0.0094(4)
F1C 0.081(2) 0.093(2) 0.084(2) 0.0166(17) -0.0159(16) -0.0612(18)
F2C 0.0637(18) 0.071(2) 0.131(3) -0.0159(18) -0.0440(18) -0.0165(16)
F3C 0.120(3) 0.169(3) 0.119(3) -0.097(3) 0.020(2) -0.088(3)
O1C 0.0425(14) 0.0315(14) 0.0379(13) -0.0125(11) -0.0053(11) -0.0052(12)
O2C 0.0559(16) 0.0349(14) 0.0352(13) -0.0099(11) 0.0043(12) -0.0171(13)
O3C 0.0511(16) 0.0368(15) 0.0361(14) 0.0006(12) -0.0106(12) -0.0087(13)
N1C 0.0413(18) 0.0312(17) 0.0292(15) -0.0044(13) -0.0040(13) -0.0102(14)
N2C 0.0407(17) 0.0382(18) 0.0342(16) -0.0151(14) -0.0037(13) -0.0092(15)
C1C 0.042(2) 0.033(2) 0.043(2) -0.0134(19) -0.0036(18) -0.0093(18)
C2C 0.054(3) 0.048(3) 0.047(2) -0.008(2) -0.006(2) -0.021(2)
C3C 0.054(3) 0.041(2) 0.040(2) -0.0191(19) 0.0036(19) -0.005(2)
C4C 0.052(5) 0.103(8) 0.101(8) -0.072(7) -0.004(5) 0.004(5)
C5C 0.099(6) 0.059(5) 0.096(6) -0.055(5) 0.034(5) -0.033(5)
C6C 0.083(6) 0.051(5) 0.044(4) -0.023(3) -0.009(4) 0.011(4)
C4C' 0.079(11) 0.075(11) 0.064(9) -0.032(8) 0.008(8) 0.010(9)
C5C' 0.077(9) 0.071(10) 0.094(11) -0.063(9) 0.012(8) -0.011(8)
C6C' 0.085(10) 0.064(9) 0.074(9) -0.037(8) 0.008(8) 0.010(8)
N3A 0.0310(16) 0.0262(15) 0.0321(15) -0.0090(12) -0.0001(12) -0.0051(13)
C7A 0.0290(19) 0.0292(19) 0.0361(19) -0.0097(16) -0.0010(15) -0.0101(16)
C8A 0.048(2) 0.039(2) 0.035(2) -0.0071(17) -0.0049(17) -0.0118(19)
C9A 0.032(2) 0.045(2) 0.054(2) -0.0203(19) 0.0044(17) -0.0105(18)
C10A 0.047(2) 0.029(2) 0.047(2) -0.0127(17) -0.0014(18) -0.0087(18)
N3B 0.0320(16) 0.0254(15) 0.0339(15) -0.0105(13) 0.0003(12) -0.0050(13)
C7B 0.033(2) 0.031(2) 0.0359(19) -0.0092(16) -0.0016(15) -0.0106(16)
C8B 0.047(2) 0.044(2) 0.042(2) -0.0114(18) -0.0075(18) -0.0112(19)
C9B 0.038(2) 0.047(2) 0.053(2) -0.017(2) 0.0058(18) -0.0124(19)
C10B 0.058(3) 0.030(2) 0.043(2) -0.0082(17) 0.0000(18) -0.0182(19)
N3C 0.0375(17) 0.0278(16) 0.0295(15) -0.0058(12) -0.0006(12) -0.0084(13)
C7C 0.038(2) 0.044(2) 0.0339(19) -0.0118(17) -0.0015(16) -0.0153(18)
C8C 0.053(2) 0.051(3) 0.034(2) -0.0127(18) -0.0036(18) -0.016(2)
C9C 0.040(2) 0.075(3) 0.047(2) -0.025(2) -0.0013(18) -0.005(2)
C10C 0.057(3) 0.058(3) 0.048(2) -0.012(2) 0.001(2) -0.033(2)
O1S 0.069(2) 0.0569(19) 0.0437(16) -0.0051(14) -0.0010(14) -0.0191(16)
N1S 0.089(3) 0.069(3) 0.045(2) -0.013(2) -0.013(2) -0.022(2)
C1S 0.048(2) 0.042(2) 0.046(2) -0.0055(19) -0.0091(19) -0.016(2)
C2S 0.052(2) 0.041(2) 0.039(2) -0.0058(18) -0.0067(18) -0.016(2)

loop_
_atom_type_symbol
_atom_type_description
_atom_type_scat_dispersion_real
_atom_type_scat_dispersion_imag
_atom_type_scat_source
C C 0.0033 0.0016 'International Tables Vol C Tables 4.2.6.8 and 6.1.1.4'
H H 0.0000 0.0000 'International Tables Vol C Tables 4.2.6.8 and 6.1.1.4'
N N 0.0061 0.0033 'International Tables Vol C Tables 4.2.6.8 and 6.1.1.4'
O O 0.0106 0.0060 'International Tables Vol C Tables 4.2.6.8 and 6.1.1.4'
F F 0.0171 0.0103 'International Tables Vol C Tables 4.2.6.8 and 6.1.1.4'
P P 0.1023 0.0942 'International Tables Vol C Tables 4.2.6.8 and 6.1.1.4'

loop_
_geom_angle_atom_site_label_1
_geom_angle_atom_site_label_2
_geom_angle_atom_site_label_3
_geom_angle
_geom_angle_site_symmetry_1
_geom_angle_site_symmetry_3
_geom_angle_publ_flag
O2A P1A O1A 120.43(13) . . ?
O2A P1A N2A 111.82(14) . . ?
O1A P1A N2A 107.53(14) . . ?
O2A P1A N1A 102.37(13) . . ?
O1A P1A N1A 105.96(13) . . ?
N2A P1A N1A 107.87(13) . . ?
C1A N1A P1A 124.8(2) . . ?
C1A N1A H1AA 117.6 . . ?
P1A N1A H1AA 117.6 . . ?
C3A N2A P1A 126.6(2) . . ?
C3A N2A H2AA 116.7 . . ?
P1A N2A H2AA 116.7 . . ?
O3A C1A N1A 126.5(3) . . ?
O3A C1A C2A 117.1(3) . . ?
N1A C1A C2A 116.4(3) . . ?
F2A C2A F1A 107.7(3) . . ?
F2A C2A F3A 107.1(3) . . ?
F1A C2A F3A 106.9(3) . . ?
F2A C2A C1A 110.9(3) . . ?
F1A C2A C1A 111.2(3) . . ?
F3A C2A C1A 112.7(3) . . ?
N2A C3A C6A 110.9(3) . . ?
N2A C3A C4A 106.3(3) . . ?
C6A C3A C4A 109.2(3) . . ?
N2A C3A C5A 109.4(3) . . ?
C6A C3A C5A 110.6(3) . . ?
C4A C3A C5A 110.4(3) . . ?
C3A C4A H4AA 109.5 . . ?
C3A C4A H4AB 109.5 . . ?
H4AA C4A H4AB 109.5 . . ?
C3A C4A H4AC 109.5 . . ?
H4AA C4A H4AC 109.5 . . ?
H4AB C4A H4AC 109.5 . . ?
C3A C5A H5AA 109.5 . . ?
C3A C5A H5AB 109.5 . . ?
H5AA C5A H5AB 109.5 . . ?
C3A C5A H5AC 109.5 . . ?
H5AA C5A H5AC 109.5 . . ?
H5AB C5A H5AC 109.5 . . ?
C3A C6A H6AA 109.5 . . ?
C3A C6A H6AB 109.5 . . ?
H6AA C6A H6AB 109.5 . . ?
C3A C6A H6AC 109.5 . . ?
H6AA C6A H6AC 109.5 . . ?
H6AB C6A H6AC 109.5 . . ?
O2B P1B O1B 119.01(14) . . ?
O2B P1B N2B 112.29(14) . . ?
O1B P1B N2B 108.20(14) . . ?
O2B P1B N1B 102.94(14) . . ?
O1B P1B N1B 106.28(13) . . ?
N2B P1B N1B 107.26(14) . . ?
C1B N1B P1B 125.6(2) . . ?
C1B N1B H1BA 117.2 . . ?
P1B N1B H1BA 117.2 . . ?
C3B N2B P1B 128.7(2) . . ?
C3B N2B H2BA 115.7 . . ?
P1B N2B H2BA 115.7 . . ?
O3B C1B N1B 126.7(3) . . ?
O3B C1B C2B 118.3(3) . . ?
N1B C1B C2B 115.0(3) . . ?
F1B C2B F3B 108.2(3) . . ?
F1B C2B F2B 107.0(3) . . ?
F3B C2B F2B 106.3(3) . . ?
F1B C2B C1B 111.7(3) . . ?
F3B C2B C1B 113.1(3) . . ?
F2B C2B C1B 110.1(3) . . ?
N2B C3B C6B 111.0(3) . . ?
N2B C3B C4B 106.1(3) . . ?
C6B C3B C4B 108.6(3) . . ?
N2B C3B C5B 111.4(3) . . ?
C6B C3B C5B 110.7(3) . . ?
C4B C3B C5B 108.9(3) . . ?
C3B C4B H4BA 109.5 . . ?
C3B C4B H4BB 109.5 . . ?
H4BA C4B H4BB 109.5 . . ?
C3B C4B H4BC 109.5 . . ?
H4BA C4B H4BC 109.5 . . ?
H4BB C4B H4BC 109.5 . . ?
C3B C5B H5BA 109.5 . . ?
C3B C5B H5BB 109.5 . . ?
H5BA C5B H5BB 109.5 . . ?
C3B C5B H5BC 109.5 . . ?
H5BA C5B H5BC 109.5 . . ?
H5BB C5B H5BC 109.5 . . ?
C3B C6B H6BA 109.5 . . ?
C3B C6B H6BB 109.5 . . ?
H6BA C6B H6BB 109.5 . . ?
C3B C6B H6BC 109.5 . . ?
H6BA C6B H6BC 109.5 . . ?
H6BB C6B H6BC 109.5 . . ?
O2C P1C O1C 118.23(14) . . ?
O2C P1C N2C 112.94(15) . . ?
O1C P1C N2C 107.69(14) . . ?
O2C P1C N1C 102.78(14) . . ?
O1C P1C N1C 106.60(14) . . ?
N2C P1C N1C 107.91(15) . . ?
C1C N1C P1C 124.7(2) . . ?
C1C N1C H1CA 117.7 . . ?
P1C N1C H1CA 117.7 . . ?
C3C N2C P1C 129.8(2) . . ?
C3C N2C H2CA 115.1 . . ?
P1C N2C H2CA 115.1 . . ?
O3C C1C N1C 126.1(3) . . ?
O3C C1C C2C 118.4(3) . . ?
N1C C1C C2C 115.5(3) . . ?
F1C C2C F3C 108.0(4) . . ?
F1C C2C F2C 107.0(4) . . ?
F3C C2C F2C 104.5(4) . . ?
F1C C2C C1C 113.4(3) . . ?
F3C C2C C1C 111.9(4) . . ?
F2C C2C C1C 111.6(4) . . ?
N2C C3C C4C 107.3(4) . . ?
N2C C3C C5C' 114.2(5) . . ?
C4C C3C C5C' 138.2(6) . . ?
N2C C3C C4C' 108.4(6) . . ?
C4C C3C C4C' 39.2(6) . . ?
C5C' C3C C4C' 117.6(9) . . ?
N2C C3C C6C 113.9(4) . . ?
C4C C3C C6C 112.7(6) . . ?
C5C' C3C C6C 54.4(7) . . ?
C4C' C3C C6C 135.8(7) . . ?
N2C C3C C5C 106.7(4) . . ?
C4C C3C C5C 108.9(6) . . ?
C5C' C3C C5C 54.5(6) . . ?
C4C' C3C C5C 71.2(8) . . ?
C6C C3C C5C 107.2(5) . . ?
N2C C3C C6C' 106.7(5) . . ?
C4C C3C C6C' 65.1(7) . . ?
C5C' C3C C6C' 106.2(9) . . ?
C4C' C3C C6C' 102.5(9) . . ?
C6C C3C C6C' 53.6(6) . . ?
C5C C3C C6C' 146.2(6) . . ?
C3C C4C H4CA 109.5 . . ?
C3C C4C H4CB 109.5 . . ?
H4CA C4C H4CB 109.5 . . ?
C3C C4C H4CC 109.5 . . ?
H4CA C4C H4CC 109.5 . . ?
H4CB C4C H4CC 109.5 . . ?
C3C C5C H5CA 109.5 . . ?
C3C C5C H5CB 109.5 . . ?
H5CA C5C H5CB 109.5 . . ?
C3C C5C H5CC 109.5 . . ?
H5CA C5C H5CC 109.5 . . ?
H5CB C5C H5CC 109.5 . . ?
C3C C6C H6CA 109.5 . . ?
C3C C6C H6CB 109.5 . . ?
H6CA C6C H6CB 109.5 . . ?
C3C C6C H6CC 109.5 . . ?
H6CA C6C H6CC 109.5 . . ?
H6CB C6C H6CC 109.5 . . ?
C3C C4C' H4CD 109.5 . . ?
C3C C4C' H4CE 109.5 . . ?
H4CD C4C' H4CE 109.5 . . ?
C3C C4C' H4CF 109.5 . . ?
H4CD C4C' H4CF 109.5 . . ?
H4CE C4C' H4CF 109.5 . . ?
C3C C5C' H5CD 109.5 . . ?
C3C C5C' H5CE 109.5 . . ?
H5CD C5C' H5CE 109.5 . . ?
C3C C5C' H5CF 109.5 . . ?
H5CD C5C' H5CF 109.5 . . ?
H5CE C5C' H5CF 109.5 . . ?
C3C C6C' H6CD 109.5 . . ?
C3C C6C' H6CE 109.5 . . ?
H6CD C6C' H6CE 109.5 . . ?
C3C C6C' H6CF 109.5 . . ?
H6CD C6C' H6CF 109.5 . . ?
H6CE C6C' H6CF 109.5 . . ?
C7A N3A H3AA 109.5 . . ?
C7A N3A H3AB 109.5 . . ?
H3AA N3A H3AB 109.5 . . ?
C7A N3A H3AC 109.5 . . ?
H3AA N3A H3AC 109.5 . . ?
H3AB N3A H3AC 109.5 . . ?
N3A C7A C8A 107.1(3) . . ?
N3A C7A C9A 107.8(3) . . ?
C8A C7A C9A 111.6(3) . . ?
N3A C7A C10A 107.1(3) . . ?
C8A C7A C10A 111.5(3) . . ?
C9A C7A C10A 111.4(3) . . ?
C7A C8A H8AA 109.5 . . ?
C7A C8A H8AB 109.5 . . ?
H8AA C8A H8AB 109.5 . . ?
C7A C8A H8AC 109.5 . . ?
H8AA C8A H8AC 109.5 . . ?
H8AB C8A H8AC 109.5 . . ?
C7A C9A H9AA 109.5 . . ?
C7A C9A H9AB 109.5 . . ?
H9AA C9A H9AB 109.5 . . ?
C7A C9A H9AC 109.5 . . ?
H9AA C9A H9AC 109.5 . . ?
H9AB C9A H9AC 109.5 . . ?
C7A C10A H10A 109.5 . . ?
C7A C10A H10B 109.5 . . ?
H10A C10A H10B 109.5 . . ?
C7A C10A H10C 109.5 . . ?
H10A C10A H10C 109.5 . . ?
H10B C10A H10C 109.5 . . ?
C7B N3B H3BA 109.5 . . ?
C7B N3B H3BB 109.5 . . ?
H3BA N3B H3BB 109.5 . . ?
C7B N3B H3BC 109.5 . . ?
H3BA N3B H3BC 109.5 . . ?
H3BB N3B H3BC 109.5 . . ?
N3B C7B C10B 108.0(3) . . ?
N3B C7B C8B 107.4(3) . . ?
C10B C7B C8B 110.9(3) . . ?
N3B C7B C9B 106.9(3) . . ?
C10B C7B C9B 112.3(3) . . ?
C8B C7B C9B 111.1(3) . . ?
C7B C8B H8BA 109.5 . . ?
C7B C8B H8BB 109.5 . . ?
H8BA C8B H8BB 109.5 . . ?
C7B C8B H8BC 109.5 . . ?
H8BA C8B H8BC 109.5 . . ?
H8BB C8B H8BC 109.5 . . ?
C7B C9B H9BA 109.5 . . ?
C7B C9B H9BB 109.5 . . ?
H9BA C9B H9BB 109.5 . . ?
C7B C9B H9BC 109.5 . . ?
H9BA C9B H9BC 109.5 . . ?
H9BB C9B H9BC 109.5 . . ?
C7B C10B H10D 109.5 . . ?
C7B C10B H10E 109.5 . . ?
H10D C10B H10E 109.5 . . ?
C7B C10B H10F 109.5 . . ?
H10D C10B H10F 109.5 . . ?
H10E C10B H10F 109.5 . . ?
C7C N3C H3CA 109.5 . . ?
C7C N3C H3CB 109.5 . . ?
H3CA N3C H3CB 109.5 . . ?
C7C N3C H3CC 109.5 . . ?
H3CA N3C H3CC 109.5 . . ?
H3CB N3C H3CC 109.5 . . ?
C9C C7C C10C 111.5(3) . . ?
C9C C7C N3C 108.2(3) . . ?
C10C C7C N3C 106.9(3) . . ?
C9C C7C C8C 111.4(3) . . ?
C10C C7C C8C 112.2(3) . . ?
N3C C7C C8C 106.4(3) . . ?
C7C C8C H8CA 109.5 . . ?
C7C C8C H8CB 109.5 . . ?
H8CA C8C H8CB 109.5 . . ?
C7C C8C H8CC 109.5 . . ?
H8CA C8C H8CC 109.5 . . ?
H8CB C8C H8CC 109.5 . . ?
C7C C9C H9CA 109.5 . . ?
C7C C9C H9CB 109.5 . . ?
H9CA C9C H9CB 109.5 . . ?
C7C C9C H9CC 109.5 . . ?
H9CA C9C H9CC 109.5 . . ?
H9CB C9C H9CC 109.5 . . ?
C7C C10C H10G 109.5 . . ?
C7C C10C H10H 109.5 . . ?
H10G C10C H10H 109.5 . . ?
C7C C10C H10I 109.5 . . ?
H10G C10C H10I 109.5 . . ?
H10H C10C H10I 109.5 . . ?
H1SA O1S H1SB 99.5 . . ?
N1S C1S C2S 178.9(5) . . ?
C1S C2S H2SA 109.5 . . ?
C1S C2S H2SB 109.5 . . ?
H2SA C2S H2SB 109.5 . . ?
C1S C2S H2SC 109.5 . . ?
H2SA C2S H2SC 109.5 . . ?
H2SB C2S H2SC 109.5 . . ?

loop_
_geom_bond_atom_site_label_1
_geom_bond_atom_site_label_2
_geom_bond_distance
_geom_bond_site_symmetry_2
_geom_bond_publ_flag
P1A O2A 1.473(2) . ?
P1A O1A 1.477(2) . ?
P1A N2A 1.627(3) . ?
P1A N1A 1.742(3) . ?
F1A C2A 1.310(4) . ?
F2A C2A 1.309(4) . ?
F3A C2A 1.320(4) . ?
O3A C1A 1.213(4) . ?
N1A C1A 1.318(4) . ?
N1A H1AA 0.8800 . ?
N2A C3A 1.474(4) . ?
N2A H2AA 0.8800 . ?
C1A C2A 1.521(5) . ?
C3A C6A 1.516(5) . ?
C3A C4A 1.516(5) . ?
C3A C5A 1.525(5) . ?
C4A H4AA 0.9800 . ?
C4A H4AB 0.9800 . ?
C4A H4AC 0.9800 . ?
C5A H5AA 0.9800 . ?
C5A H5AB 0.9800 . ?
C5A H5AC 0.9800 . ?
C6A H6AA 0.9800 . ?
C6A H6AB 0.9800 . ?
C6A H6AC 0.9800 . ?
P1B O2B 1.473(2) . ?
P1B O1B 1.480(2) . ?
P1B N2B 1.627(3) . ?
P1B N1B 1.729(3) . ?
F1B C2B 1.297(4) . ?
F2B C2B 1.315(4) . ?
F3B C2B 1.309(4) . ?
O3B C1B 1.212(4) . ?
N1B C1B 1.328(4) . ?
N1B H1BA 0.8800 . ?
N2B C3B 1.473(4) . ?
N2B H2BA 0.8800 . ?
C1B C2B 1.528(5) . ?
C3B C6B 1.501(5) . ?
C3B C4B 1.519(5) . ?
C3B C5B 1.529(5) . ?
C4B H4BA 0.9800 . ?
C4B H4BB 0.9800 . ?
C4B H4BC 0.9800 . ?
C5B H5BA 0.9800 . ?
C5B H5BB 0.9800 . ?
C5B H5BC 0.9800 . ?
C6B H6BA 0.9800 . ?
C6B H6BB 0.9800 . ?
C6B H6BC 0.9800 . ?
P1C O2C 1.476(2) . ?
P1C O1C 1.481(2) . ?
P1C N2C 1.624(3) . ?
P1C N1C 1.715(3) . ?
F1C C2C 1.286(4) . ?
F2C C2C 1.308(5) . ?
F3C C2C 1.298(5) . ?
O3C C1C 1.211(4) . ?
N1C C1C 1.323(4) . ?
N1C H1CA 0.8800 . ?
N2C C3C 1.474(5) . ?
N2C H2CA 0.8800 . ?
C1C C2C 1.525(5) . ?
C3C C4C 1.490(5) . ?
C3C C5C' 1.498(6) . ?
C3C C4C' 1.503(6) . ?
C3C C6C 1.503(5) . ?
C3C C5C 1.523(5) . ?
C3C C6C' 1.524(6) . ?
C4C H4CA 0.9800 . ?
C4C H4CB 0.9800 . ?
C4C H4CC 0.9800 . ?
C5C H5CA 0.9800 . ?
C5C H5CB 0.9800 . ?
C5C H5CC 0.9800 . ?
C6C H6CA 0.9800 . ?
C6C H6CB 0.9800 . ?
C6C H6CC 0.9800 . ?
C4C' H4CD 0.9800 . ?
C4C' H4CE 0.9800 . ?
C4C' H4CF 0.9800 . ?
C5C' H5CD 0.9800 . ?
C5C' H5CE 0.9800 . ?
C5C' H5CF 0.9800 . ?
C6C' H6CD 0.9800 . ?
C6C' H6CE 0.9800 . ?
C6C' H6CF 0.9800 . ?
N3A C7A 1.490(4) . ?
N3A H3AA 0.9100 . ?
N3A H3AB 0.9100 . ?
N3A H3AC 0.9100 . ?
C7A C8A 1.508(4) . ?
C7A C9A 1.512(5) . ?
C7A C10A 1.514(5) . ?
C8A H8AA 0.9800 . ?
C8A H8AB 0.9800 . ?
C8A H8AC 0.9800 . ?
C9A H9AA 0.9800 . ?
C9A H9AB 0.9800 . ?
C9A H9AC 0.9800 . ?
C10A H10A 0.9800 . ?
C10A H10B 0.9800 . ?
C10A H10C 0.9800 . ?
N3B C7B 1.492(4) . ?
N3B H3BA 0.9100 . ?
N3B H3BB 0.9100 . ?
N3B H3BC 0.9100 . ?
C7B C10B 1.498(5) . ?
C7B C8B 1.510(5) . ?
C7B C9B 1.518(5) . ?
C8B H8BA 0.9800 . ?
C8B H8BB 0.9800 . ?
C8B H8BC 0.9800 . ?
C9B H9BA 0.9800 . ?
C9B H9BB 0.9800 . ?
C9B H9BC 0.9800 . ?
C10B H10D 0.9800 . ?
C10B H10E 0.9800 . ?
C10B H10F 0.9800 . ?
N3C C7C 1.503(4) . ?
N3C H3CA 0.9100 . ?
N3C H3CB 0.9100 . ?
N3C H3CC 0.9100 . ?
C7C C9C 1.500(5) . ?
C7C C10C 1.501(5) . ?
C7C C8C 1.512(5) . ?
C8C H8CA 0.9800 . ?
C8C H8CB 0.9800 . ?
C8C H8CC 0.9800 . ?
C9C H9CA 0.9800 . ?
C9C H9CB 0.9800 . ?
C9C H9CC 0.9800 . ?
C10C H10G 0.9800 . ?
C10C H10H 0.9800 . ?
C10C H10I 0.9800 . ?
O1S H1SA 1.0420 . ?
O1S H1SB 1.0738 . ?
N1S C1S 1.131(5) . ?
C1S C2S 1.437(5) . ?
C2S H2SA 0.9800 . ?
C2S H2SB 0.9800 . ?
C2S H2SC 0.9800 . ?

loop_
_geom_torsion_atom_site_label_1
_geom_torsion_atom_site_label_2
_geom_torsion_atom_site_label_3
_geom_torsion_atom_site_label_4
_geom_torsion
_geom_torsion_site_symmetry_1
_geom_torsion_site_symmetry_2
_geom_torsion_site_symmetry_3
_geom_torsion_site_symmetry_4
_geom_torsion_publ_flag
O2A P1A N1A C1A 175.4(3) . . . . ?
O1A P1A N1A C1A -57.6(3) . . . . ?
N2A P1A N1A C1A 57.3(3) . . . . ?
O2A P1A N2A C3A -34.5(3) . . . . ?
O1A P1A N2A C3A -168.8(3) . . . . ?
N1A P1A N2A C3A 77.3(3) . . . . ?
P1A N1A C1A O3A 1.0(5) . . . . ?
P1A N1A C1A C2A -178.8(2) . . . . ?
O3A C1A C2A F2A -92.2(4) . . . . ?
N1A C1A C2A F2A 87.5(4) . . . . ?
O3A C1A C2A F1A 27.7(4) . . . . ?
N1A C1A C2A F1A -152.6(3) . . . . ?
O3A C1A C2A F3A 147.7(3) . . . . ?
N1A C1A C2A F3A -32.5(4) . . . . ?
P1A N2A C3A C6A -48.3(4) . . . . ?
P1A N2A C3A C4A -166.9(2) . . . . ?
P1A N2A C3A C5A 73.9(3) . . . . ?
O2B P1B N1B C1B -161.6(3) . . . . ?
O1B P1B N1B C1B 72.6(3) . . . . ?
N2B P1B N1B C1B -43.0(3) . . . . ?
O2B P1B N2B C3B 35.8(3) . . . . ?
O1B P1B N2B C3B 169.2(3) . . . . ?
N1B P1B N2B C3B -76.5(3) . . . . ?
P1B N1B C1B O3B 0.4(5) . . . . ?
P1B N1B C1B C2B -179.6(2) . . . . ?
O3B C1B C2B F1B 27.7(5) . . . . ?
N1B C1B C2B F1B -152.4(3) . . . . ?
O3B C1B C2B F3B 150.1(3) . . . . ?
N1B C1B C2B F3B -29.9(5) . . . . ?
O3B C1B C2B F2B -91.1(4) . . . . ?
N1B C1B C2B F2B 88.9(4) . . . . ?
P1B N2B C3B C6B -58.8(4) . . . . ?
P1B N2B C3B C4B -176.5(3) . . . . ?
P1B N2B C3B C5B 65.1(4) . . . . ?
O2C P1C N1C C1C -171.3(3) . . . . ?
O1C P1C N1C C1C 63.7(3) . . . . ?
N2C P1C N1C C1C -51.8(3) . . . . ?
O2C P1C N2C C3C 43.9(3) . . . . ?
O1C P1C N2C C3C 176.3(3) . . . . ?
N1C P1C N2C C3C -69.0(3) . . . . ?
P1C N1C C1C O3C 1.4(6) . . . . ?
P1C N1C C1C C2C -179.4(3) . . . . ?
O3C C1C C2C F1C -8.1(6) . . . . ?
N1C C1C C2C F1C 172.6(4) . . . . ?
O3C C1C C2C F3C 114.3(4) . . . . ?
N1C C1C C2C F3C -64.9(5) . . . . ?
O3C C1C C2C F2C -129.0(4) . . . . ?
N1C C1C C2C F2C 51.7(5) . . . . ?
P1C N2C C3C C4C -144.0(5) . . . . ?
P1C N2C C3C C5C' 41.5(8) . . . . ?
P1C N2C C3C C4C' 174.7(8) . . . . ?
P1C N2C C3C C6C -18.6(6) . . . . ?
P1C N2C C3C C5C 99.4(5) . . . . ?
P1C N2C C3C C6C' -75.6(7) . . . . ?
